data_4029070
loop_
_publ_author_name
'Kumar, Dhananjay'
'Mishra, Bhuwan B.'
'Tiwari, Vinod K.'

_publ_section_title
;
 Synthesis of 2-N/S/C-substituted benzothiazoles via intramolecular
 cyclative cleavage of benzotriazole ring.
;
_journal_issue 1
_journal_name_full 'The Journal of organic chemistry'
_journal_page_first 251
_journal_page_last 266
_journal_paper_doi 10.1021/jo4024107
_journal_volume 79
_journal_year 2014
_chemical_formula_moiety 'C13 H8 N4 S'
_chemical_formula_sum 'C13 H8 N4 S'
_chemical_formula_weight 253.32
_chemical_melting_point 175
_chemical_name_systematic 2-(1H-benzo[d][1,2,3]triazol-1-yl)benzo[d]thiazole
_space_group_IT_number 19
_symmetry_cell_setting orthorhombic
_symmetry_Int_Tables_number 19
_symmetry_space_group_name_Hall 'P 2ac 2ab'
_symmetry_space_group_name_H-M 'P 21 21 21'
_atom_sites_solution_hydrogens geom
_atom_sites_solution_primary direct
_atom_sites_solution_secondary difmap
_audit_creation_method SHELXL-97
_cell_angle_alpha 90.000(5)
_cell_angle_beta 90.000(5)
_cell_angle_gamma 90.000(5)
_cell_formula_units_Z 4
_cell_length_a 4.750(5)
_cell_length_b 13.031(5)
_cell_length_c 18.356(5)
_cell_measurement_reflns_used 812
_cell_measurement_temperature 293(2)
_cell_measurement_theta_max 28.6727
_cell_measurement_theta_min 3.3112
_cell_volume 1136.2(13)
_computing_cell_refinement 'CrysAlis Pro, Agilent Technologies'
_computing_data_collection 'CrysAlis Pro, Agilent Technologies'
_computing_data_reduction 'CrysAlis Pro, Agilent Technologies'
_computing_structure_refinement 'SHELXL-97 (Sheldrick, 1997)'
_computing_structure_solution 'SHELXS-97 (Sheldrick, 1990)'
_diffrn_ambient_temperature 293(2)
_diffrn_detector_area_resol_mean 16.0938
_diffrn_measured_fraction_theta_full 0.996
_diffrn_measured_fraction_theta_max 0.881
_diffrn_measurement_device_type 'XCalibur Eos, Oxford Diffraction'
_diffrn_measurement_method '\w scans'
_diffrn_radiation_monochromator graphite
_diffrn_radiation_probe x-ray
_diffrn_radiation_type MoK\a
_diffrn_radiation_wavelength 0.71073
_diffrn_reflns_av_R_equivalents 0.0249
_diffrn_reflns_av_sigmaI/netI 0.0585
_diffrn_reflns_limit_h_max 6
_diffrn_reflns_limit_h_min -3
_diffrn_reflns_limit_k_max 16
_diffrn_reflns_limit_k_min -17
_diffrn_reflns_limit_l_max 23
_diffrn_reflns_limit_l_min -18
_diffrn_reflns_number 3336
_diffrn_reflns_theta_full 25.00
_diffrn_reflns_theta_max 28.74
_diffrn_reflns_theta_min 3.32
_diffrn_source 'fine-focus sealed tube'
_exptl_absorpt_coefficient_mu 0.267
_exptl_absorpt_correction_T_max 1.00000
_exptl_absorpt_correction_T_min 0.94241
_exptl_absorpt_correction_type multi-scan
_exptl_absorpt_process_details 'CrysAlisPro, Agilent Technologies Lts.'
_exptl_crystal_colour colourless
_exptl_crystal_density_diffrn 1.481
_exptl_crystal_density_method 'not measured'
_exptl_crystal_description rod
_exptl_crystal_F_000 528
_exptl_crystal_recrystallization_method 'ethyl acetate, hexane, rt, 1 atm'
_exptl_crystal_size_max 0.28
_exptl_crystal_size_mid 0.16
_exptl_crystal_size_min 0.15
_refine_diff_density_max 0.269
_refine_diff_density_min -0.349
_refine_diff_density_rms 0.044
_refine_ls_abs_structure_details 'Flack H D (1983), Acta Cryst. A39, 876-881'
_refine_ls_abs_structure_Flack 0.02(11)
_refine_ls_extinction_method none
_refine_ls_goodness_of_fit_ref 1.044
_refine_ls_hydrogen_treatment mixed
_refine_ls_matrix_type full
_refine_ls_number_parameters 163
_refine_ls_number_reflns 2271
_refine_ls_number_restraints 0
_refine_ls_restrained_S_all 1.044
_refine_ls_R_factor_all 0.0640
_refine_ls_R_factor_gt 0.0480
_refine_ls_shift/su_max 0.002
_refine_ls_shift/su_mean 0.000
_refine_ls_structure_factor_coef Fsqd
_refine_ls_weighting_details 'calc w=1/[\s^2^(Fo^2^)+(0.0377P)^2^+0.0000P] where P=(Fo^2^+2Fc^2^)/3'
_refine_ls_weighting_scheme calc
_refine_ls_wR_factor_gt 0.0920
_refine_ls_wR_factor_ref 0.1011
_reflns_number_gt 1858
_reflns_number_total 2271
_reflns_threshold_expression >2sigma(I)
_cod_data_source_file jo4024107_si_002.cif
_cod_data_source_block compound_6
_cod_database_code 4029070

loop_
_symmetry_equiv_pos_as_xyz
'x, y, z'
'-x+1/2, -y, z+1/2'
'x+1/2, -y+1/2, -z'
'-x, y+1/2, -z+1/2'

loop_
_atom_site_label
_atom_site_type_symbol
_atom_site_fract_x
_atom_site_fract_y
_atom_site_fract_z
_atom_site_U_iso_or_equiv
_atom_site_adp_type
_atom_site_occupancy
_atom_site_symmetry_multiplicity
_atom_site_calc_flag
_atom_site_refinement_flags
S1 S 0.35253(17) 0.66509(6) 0.95860(4) 0.0462(2) Uani 1 1 d .
N1 N 0.7204(5) 0.67369(17) 0.84719(13) 0.0404(6) Uani 1 1 d .
N4 N 0.4770(5) 0.51794(17) 0.86724(13) 0.0403(6) Uani 1 1 d .
N2 N 0.7492(6) 0.77462(17) 0.86906(14) 0.0486(7) Uani 1 1 d .
N3 N 0.9376(6) 0.81796(18) 0.82822(15) 0.0527(7) Uani 1 1 d .
C9 C 0.9465(7) 0.5670(2) 0.74732(17) 0.0461(8) Uani 1 1 d .
H9 H 0.8525 0.5052 0.7548 0.055 Uiso 1 1 calc R
C1 C 0.1812(6) 0.5477(2) 0.96835(15) 0.0403(7) Uani 1 1 d .
C13 C 1.0336(6) 0.7460(2) 0.77845(17) 0.0414(7) Uani 1 1 d .
C6 C 0.2747(6) 0.4798(2) 0.91479(16) 0.0389(7) Uani 1 1 d .
C8 C 0.8950(6) 0.6533(2) 0.78982(15) 0.0376(7) Uani 1 1 d .
C2 C -0.0230(6) 0.5207(2) 1.01899(17) 0.0493(8) Uani 1 1 d .
H2 H -0.0841 0.5668 1.0543 0.059 Uiso 1 1 calc R
C4 C -0.0407(7) 0.3539(2) 0.96261(19) 0.0534(8) Uani 1 1 d .
H4 H -0.1176 0.2883 0.9612 0.064 Uiso 1 1 calc R
C3 C -0.1318(7) 0.4225(2) 1.01490(18) 0.0512(8) Uani 1 1 d .
H3 H -0.2691 0.4021 1.0480 0.061 Uiso 1 1 calc R
C7 C 0.5277(6) 0.6118(2) 0.88481(16) 0.0382(7) Uani 1 1 d .
C5 C 0.1625(7) 0.3810(2) 0.91238(18) 0.0501(8) Uani 1 1 d .
H5 H 0.2235 0.3342 0.8776 0.060 Uiso 1 1 calc R
C10 C 1.1447(8) 0.5788(2) 0.69385(17) 0.0542(8) Uani 1 1 d .
H10 H 1.1869 0.5229 0.6643 0.065 Uiso 1 1 calc R
C11 C 1.2868(7) 0.6716(3) 0.68154(18) 0.0573(9) Uani 1 1 d .
H11 H 1.4187 0.6757 0.6442 0.069 Uiso 1 1 calc R
C12 C 1.2345(7) 0.7564(2) 0.72366(18) 0.0518(9) Uani 1 1 d .
H12 H 1.3289 0.8180 0.7160 0.062 Uiso 1 1 calc R

loop_
_atom_site_aniso_label
_atom_site_aniso_U_11
_atom_site_aniso_U_22
_atom_site_aniso_U_33
_atom_site_aniso_U_23
_atom_site_aniso_U_13
_atom_site_aniso_U_12
S1 0.0501(4) 0.0470(4) 0.0415(4) -0.0089(4) 0.0043(4) 0.0019(4)
N1 0.0473(14) 0.0385(12) 0.0356(13) -0.0019(11) -0.0004(12) -0.0003(12)
N4 0.0425(14) 0.0430(13) 0.0355(14) -0.0013(11) -0.0039(12) 0.0027(12)
N2 0.0592(16) 0.0412(13) 0.0453(16) -0.0056(12) 0.0014(15) 0.0070(13)
N3 0.0655(17) 0.0452(14) 0.0474(16) 0.0004(13) 0.0059(16) 0.0006(14)
C9 0.051(2) 0.0451(17) 0.0425(18) -0.0037(14) -0.0037(17) 0.0022(16)
C1 0.0395(16) 0.0464(15) 0.0351(16) 0.0008(13) -0.0068(16) 0.0067(14)
C13 0.0448(16) 0.0395(16) 0.0400(17) 0.0026(14) -0.0039(16) 0.0077(14)
C6 0.0341(15) 0.0450(16) 0.0378(16) 0.0000(13) -0.0082(14) 0.0035(13)
C8 0.0382(15) 0.0425(16) 0.0320(15) 0.0055(13) -0.0043(14) 0.0071(14)
C2 0.0483(18) 0.062(2) 0.0371(18) -0.0044(16) -0.0052(17) 0.0071(17)
C4 0.0505(18) 0.0518(18) 0.058(2) 0.0063(18) -0.0078(19) -0.0052(16)
C3 0.0450(17) 0.068(2) 0.0407(18) 0.0097(16) -0.0020(18) -0.0040(18)
C7 0.0374(15) 0.0441(15) 0.0332(16) 0.0001(13) -0.0037(15) 0.0061(14)
C5 0.0491(19) 0.0509(17) 0.050(2) -0.0061(15) 0.0010(19) 0.0024(16)
C10 0.065(2) 0.0534(19) 0.0446(19) -0.0062(15) 0.004(2) 0.010(2)
C11 0.059(2) 0.067(2) 0.0459(19) 0.0093(18) 0.0115(18) 0.010(2)
C12 0.0539(19) 0.0476(17) 0.054(2) 0.0108(16) 0.0032(19) 0.0044(16)

loop_
_atom_type_symbol
_atom_type_description
_atom_type_scat_dispersion_real
_atom_type_scat_dispersion_imag
_atom_type_scat_source
C C 0.0033 0.0016 'International Tables Vol C Tables 4.2.6.8 and 6.1.1.4'
H H 0.0000 0.0000 'International Tables Vol C Tables 4.2.6.8 and 6.1.1.4'
N N 0.0061 0.0033 'International Tables Vol C Tables 4.2.6.8 and 6.1.1.4'
S S 0.1246 0.1234 'International Tables Vol C Tables 4.2.6.8 and 6.1.1.4'

loop_
_geom_angle_atom_site_label_1
_geom_angle_atom_site_label_2
_geom_angle_atom_site_label_3
_geom_angle
C7 S1 C1 87.29(14)
C8 N1 N2 110.4(2)
C8 N1 C7 131.6(2)
N2 N1 C7 118.0(2)
C7 N4 C6 108.1(3)
N3 N2 N1 108.4(2)
N2 N3 C13 108.3(2)
C10 C9 C8 115.6(3)
C10 C9 H9 122.2
C8 C9 H9 122.2
C2 C1 C6 122.2(3)
C2 C1 S1 128.2(2)
C6 C1 S1 109.6(2)
N3 C13 C8 109.4(3)
N3 C13 C12 129.5(3)
C8 C13 C12 121.1(3)
N4 C6 C5 125.0(3)
N4 C6 C1 115.8(3)
C5 C6 C1 119.1(3)
N1 C8 C9 134.1(3)
N1 C8 C13 103.5(3)
C9 C8 C13 122.4(3)
C3 C2 C1 117.4(3)
C3 C2 H2 121.3
C1 C2 H2 121.3
C3 C4 C5 121.2(3)
C3 C4 H4 119.4
C5 C4 H4 119.4
C4 C3 C2 121.3(3)
C4 C3 H3 119.4
C2 C3 H3 119.4
N4 C7 N1 123.1(3)
N4 C7 S1 119.1(2)
N1 C7 S1 117.8(2)
C4 C5 C6 118.8(3)
C4 C5 H5 120.6
C6 C5 H5 120.6
C9 C10 C11 122.9(3)
C9 C10 H10 118.5
C11 C10 H10 118.5
C12 C11 C10 121.1(3)
C12 C11 H11 119.5
C10 C11 H11 119.5
C11 C12 C13 117.0(3)
C11 C12 H12 121.5
C13 C12 H12 121.5

loop_
_geom_bond_atom_site_label_1
_geom_bond_atom_site_label_2
_geom_bond_distance
S1 C7 1.735(3)
S1 C1 1.742(3)
N1 C8 1.367(3)
N1 N2 1.382(3)
N1 C7 1.402(4)
N4 C7 1.287(3)
N4 C6 1.390(4)
N2 N3 1.297(3)
N3 C13 1.386(4)
C9 C10 1.369(4)
C9 C8 1.391(4)
C9 H9 0.9300
C1 C2 1.389(4)
C1 C6 1.395(4)
C13 C8 1.391(4)
C13 C12 1.393(4)
C6 C5 1.394(4)
C2 C3 1.383(4)
C2 H2 0.9300
C4 C3 1.380(4)
C4 C5 1.381(4)
C4 H4 0.9300
C3 H3 0.9300
C5 H5 0.9300
C10 C11 1.403(5)
C10 H10 0.9300
C11 C12 1.371(4)
C11 H11 0.9300
C12 H12 0.9300
